data_4511082
loop_
_publ_author_name
'Roy, Sandipan'
'Mahata, Goutam'
'Biradha, Kumar'

_publ_section_title
;
 Cocrystal and Salts of 2,2&#x2032;,6,6&#x2032;-Tetracarboxybiphenyl with
 Bis(pyridyl) Derivatives: Eight-fold Interpenetrated Diamondoid and
 Layered Networks
;
_journal_issue 12
_journal_name_full 'Crystal Growth &amp; Design'
_journal_page_first 5006
_journal_paper_doi 10.1021/cg901132g
_journal_volume 9
_journal_year 2009
_chemical_formula_sum 'C94 H72 N6 O36'
_chemical_formula_weight 1861.58
_chemical_name_systematic
; 
 ? 
;
_space_group_IT_number 2
_symmetry_cell_setting triclinic
_symmetry_space_group_name_Hall '-P 1'
_symmetry_space_group_name_H-M 'P -1'
_atom_sites_solution_hydrogens geom
_atom_sites_solution_primary direct
_atom_sites_solution_secondary difmap
_audit_creation_method SHELXL-97
_cell_angle_alpha 75.3560(10)
_cell_angle_beta 71.2860(10)
_cell_angle_gamma 63.3660(10)
_cell_formula_units_Z 1
_cell_length_a 12.6784(4)
_cell_length_b 12.9302(4)
_cell_length_c 15.1054(5)
_cell_measurement_reflns_used 8807
_cell_measurement_temperature 293(2)
_cell_measurement_theta_max 27.00
_cell_measurement_theta_min 1.44
_cell_volume 2079.06(12)
_computing_structure_refinement 'SHELXL-97 (Sheldrick, 1997)'
_computing_structure_solution 'SHELXS-97 (Sheldrick, 1990)'
_diffrn_ambient_temperature 293(2)
_diffrn_measured_fraction_theta_full 0.972
_diffrn_measured_fraction_theta_max 0.972
_diffrn_measurement_device_type 'Bruker CCD APEX 2'
_diffrn_measurement_method Hemisphere
_diffrn_radiation_monochromator graphite
_diffrn_radiation_source 'fine-focus sealed tube'
_diffrn_radiation_type MoK\a
_diffrn_radiation_wavelength 0.71073
_diffrn_reflns_av_R_equivalents 0.0293
_diffrn_reflns_av_sigmaI/netI 0.0330
_diffrn_reflns_limit_h_max 16
_diffrn_reflns_limit_h_min -16
_diffrn_reflns_limit_k_max 16
_diffrn_reflns_limit_k_min -16
_diffrn_reflns_limit_l_max 19
_diffrn_reflns_limit_l_min -18
_diffrn_reflns_number 27846
_diffrn_reflns_theta_full 27.00
_diffrn_reflns_theta_max 27.00
_diffrn_reflns_theta_min 1.44
_exptl_absorpt_coefficient_mu 0.116
_exptl_absorpt_correction_T_max 0.984
_exptl_absorpt_correction_T_min 0.973
_exptl_absorpt_correction_type empirical
_exptl_absorpt_process_details sadabs
_exptl_crystal_colour colorless
_exptl_crystal_density_diffrn 1.487
_exptl_crystal_density_meas ?
_exptl_crystal_density_method 'not measured'
_exptl_crystal_description suares
_exptl_crystal_F_000 966
_exptl_crystal_size_max 0.24
_exptl_crystal_size_mid 0.22
_exptl_crystal_size_min 0.14
_refine_diff_density_max 0.397
_refine_diff_density_min -0.316
_refine_diff_density_rms 0.045
_refine_ls_extinction_method none
_refine_ls_goodness_of_fit_ref 1.077
_refine_ls_hydrogen_treatment mixed
_refine_ls_matrix_type full
_refine_ls_number_parameters 643
_refine_ls_number_reflns 8807
_refine_ls_number_restraints 0
_refine_ls_restrained_S_all 1.077
_refine_ls_R_factor_all 0.0783
_refine_ls_R_factor_gt 0.0495
_refine_ls_shift/su_max 0.003
_refine_ls_shift/su_mean 0.000
_refine_ls_structure_factor_coef Fsqd
_refine_ls_weighting_details 'calc w=1/[\s^2^(Fo^2^)+(0.1000P)^2^+0.0000P] where P=(Fo^2^+2Fc^2^)/3'
_refine_ls_weighting_scheme calc
_refine_ls_wR_factor_gt 0.1487
_refine_ls_wR_factor_ref 0.1650
_reflns_number_gt 6136
_reflns_number_total 8807
_reflns_threshold_expression >2sigma(I)
_cod_data_source_file cg901132g_si_002.cif
_cod_data_source_block 6
_cod_depositor_comments
;
The following automatic conversions were performed:

'_symmetry_cell_setting' value 'Triclinic' changed to 'triclinic'
according to
/usr/data/users/saulius/automatic-downloads/retrospective/ACS/lib/dictionaries/cif_core.dic
dictionary named 'cif_core.dic' version 2.4.2 from 2011-04-26.

Automatic conversion script
Id: cif_fix_values 2281 2013-09-26 08:29:07Z andrius 

The following automatic conversions were performed:

'_exptl_crystal_density_meas' value 'not measured' was changed to '?'
- the value is perceived as not measured.

Automatic conversion script
Id: cif_fix_values 3008 2015-01-20 13:52:24Z robertas 
;
_cod_original_cell_volume 2079.06(11)
_cod_original_sg_symbol_H-M P-1
_cod_database_code 4511082

loop_
_symmetry_equiv_pos_as_xyz
'x, y, z'
'-x, -y, -z'

loop_
_atom_site_label
_atom_site_type_symbol
_atom_site_fract_x
_atom_site_fract_y
_atom_site_fract_z
_atom_site_U_iso_or_equiv
_atom_site_adp_type
_atom_site_occupancy
_atom_site_symmetry_multiplicity
_atom_site_calc_flag
_atom_site_refinement_flags
O1W O 0.2510(2) 0.29746(18) 0.23064(18) 0.0999(8) Uani 1 1 d .
O2W O -0.43947(15) -0.06748(16) 0.78777(14) 0.0637(5) Uani 1 1 d .
H21W H -0.376(2) -0.0424(19) 0.7654(16) 0.050 Uiso 1 1 d .
H22W H -0.412(2) -0.128(2) 0.7709(18) 0.050 Uiso 1 1 d .
O11 O -0.61699(13) 0.38825(12) 0.92394(11) 0.0478(4) Uani 1 1 d .
O12 O -0.72024(12) 0.46464(12) 1.05595(10) 0.0420(3) Uani 1 1 d .
H12O H -0.7512(19) 0.546(2) 1.0863(16) 0.050 Uiso 1 1 d .
O13 O -0.86412(14) 1.00018(12) 0.88577(13) 0.0553(4) Uani 1 1 d .
H13O H -0.943(2) 1.063(2) 0.8900(15) 0.050 Uiso 1 1 d .
O14 O -0.97147(13) 0.91173(12) 0.87399(13) 0.0575(5) Uani 1 1 d .
C11 C -0.77335(14) 0.68965(15) 0.91694(12) 0.0273(4) Uani 1 1 d .
C12 C -0.66627(15) 0.58986(16) 0.91989(13) 0.0317(4) Uani 1 1 d .
C13 C -0.55369(17) 0.59653(18) 0.88353(15) 0.0422(5) Uani 1 1 d .
H13 H -0.4829 0.5289 0.8823 0.051 Uiso 1 1 calc R
C14 C -0.54672(18) 0.7036(2) 0.84916(17) 0.0496(6) Uani 1 1 d .
H14 H -0.4714 0.7083 0.8258 0.060 Uiso 1 1 calc R
C15 C -0.65230(17) 0.80346(18) 0.84977(15) 0.0422(5) Uani 1 1 d .
H15 H -0.6476 0.8756 0.8279 0.051 Uiso 1 1 calc R
C16 C -0.76504(15) 0.79759(15) 0.88255(13) 0.0311(4) Uani 1 1 d .
C17 C -0.66761(16) 0.47256(16) 0.96729(14) 0.0330(4) Uani 1 1 d .
C18 C -0.87740(16) 0.90720(16) 0.88035(13) 0.0336(4) Uani 1 1 d .
O21 O -0.81410(13) 0.66942(14) 0.75610(10) 0.0491(4) Uani 1 1 d .
O22 O -0.95977(13) 0.61260(14) 0.76614(11) 0.0474(4) Uani 1 1 d .
H22O H -0.927(2) 0.609(2) 0.7084(17) 0.050 Uiso 1 1 d .
O23 O -0.79015(12) 0.64498(12) 1.12623(10) 0.0448(4) Uani 1 1 d .
O24 O -0.92787(12) 0.82555(11) 1.12580(10) 0.0424(3) Uani 1 1 d .
C21 C -0.89348(14) 0.67925(14) 0.95733(12) 0.0265(4) Uani 1 1 d .
C22 C -0.94989(14) 0.65232(14) 0.90587(13) 0.0289(4) Uani 1 1 d .
C23 C -1.05874(15) 0.63870(15) 0.95090(14) 0.0339(4) Uani 1 1 d .
H23 H -1.0960 0.6198 0.9171 0.041 Uiso 1 1 calc R
C24 C -1.11139(16) 0.65285(16) 1.04413(14) 0.0373(4) Uani 1 1 d .
H24 H -1.1831 0.6421 1.0733 0.045 Uiso 1 1 calc R
C25 C -1.05867(16) 0.68293(17) 1.09474(14) 0.0362(4) Uani 1 1 d .
H25 H -1.0959 0.6948 1.1574 0.043 Uiso 1 1 calc R
C26 C -0.94908(15) 0.69553(14) 1.05175(13) 0.0295(4) Uani 1 1 d .
C27 C -0.89821(15) 0.64448(15) 0.80265(13) 0.0316(4) Uani 1 1 d .
C28 C -0.88624(15) 0.72518(16) 1.10573(13) 0.0314(4) Uani 1 1 d .
O31 O -0.52531(14) 0.37725(18) 0.73980(12) 0.0656(5) Uani 1 1 d .
H31O H -0.5710(19) 0.3938(19) 0.8030(17) 0.050 Uiso 1 1 d .
O32 O -0.70320(15) 0.3894(2) 0.73929(12) 0.0753(6) Uani 1 1 d .
O33 O -0.71179(13) 0.38017(13) 0.36972(11) 0.0498(4) Uani 1 1 d .
O34 O -0.56980(13) 0.20065(13) 0.36903(10) 0.0470(4) Uani 1 1 d .
C31 C -0.61135(15) 0.34349(14) 0.54378(13) 0.0305(4) Uani 1 1 d .
C32 C -0.54782(15) 0.35993(15) 0.59677(13) 0.0315(4) Uani 1 1 d .
C33 C -0.43327(16) 0.36148(16) 0.55341(14) 0.0361(4) Uani 1 1 d .
H33 H -0.3914 0.3726 0.5882 0.043 Uiso 1 1 calc R
C34 C -0.38153(16) 0.34683(17) 0.46008(15) 0.0398(5) Uani 1 1 d .
H34 H -0.3053 0.3485 0.4321 0.048 Uiso 1 1 calc R
C35 C -0.44231(17) 0.32965(16) 0.40743(15) 0.0383(4) Uani 1 1 d .
H35 H -0.4072 0.3200 0.3441 0.046 Uiso 1 1 calc R
C36 C -0.55629(16) 0.32682(15) 0.44959(13) 0.0325(4) Uani 1 1 d .
C37 C -0.60146(17) 0.37654(16) 0.69806(14) 0.0369(4) Uani 1 1 d .
C38 C -0.61563(17) 0.29928(17) 0.39215(13) 0.0362(4) Uani 1 1 d .
O41 O -0.54215(14) 0.08911(14) 0.59563(12) 0.0626(5) Uani 1 1 d .
O42 O -0.63708(15) 0.08786(15) 0.74687(11) 0.0628(5) Uani 1 1 d .
H42O H -0.561(2) 0.030(2) 0.7547(15) 0.050 Uiso 1 1 d .
O43 O -0.89307(13) 0.63318(12) 0.57481(11) 0.0462(4) Uani 1 1 d .
O44 O -0.79176(12) 0.56107(12) 0.44049(10) 0.0428(3) Uani 1 1 d .
H44O H -0.7491(19) 0.470(2) 0.4016(16) 0.050 Uiso 1 1 d .
C41 C -0.73298(15) 0.33604(15) 0.58700(13) 0.0301(4) Uani 1 1 d .
C42 C -0.74165(16) 0.23331(15) 0.64066(13) 0.0316(4) Uani 1 1 d .
C43 C -0.85386(17) 0.22648(17) 0.67910(13) 0.0367(4) Uani 1 1 d .
H43 H -0.8580 0.1576 0.7146 0.044 Uiso 1 1 calc R
C44 C -0.95913(17) 0.32030(18) 0.66543(14) 0.0398(5) Uani 1 1 d .
H44 H -1.0336 0.3137 0.6886 0.048 Uiso 1 1 calc R
C45 C -0.95317(16) 0.42460(18) 0.61679(14) 0.0386(5) Uani 1 1 d .
H45 H -1.0243 0.4896 0.6103 0.046 Uiso 1 1 calc R
C46 C -0.84095(16) 0.43236(16) 0.57753(13) 0.0326(4) Uani 1 1 d .
C47 C -0.62890(17) 0.12989(16) 0.65770(14) 0.0348(4) Uani 1 1 d .
C48 C -0.84232(16) 0.55009(16) 0.52898(15) 0.0360(4) Uani 1 1 d .
N11A N 0.30230(16) 0.05949(16) 0.48167(14) 0.0469(5) Uani 1 1 d .
H11N H 0.370(2) 0.0633(19) 0.4469(16) 0.050 Uiso 1 1 d .
C11A C 0.30514(18) -0.03042(19) 0.54947(17) 0.0503(6) Uani 1 1 d .
H11A H 0.3788 -0.0849 0.5625 0.060 Uiso 1 1 calc R
C12A C 0.19920(17) -0.04180(18) 0.59953(16) 0.0450(5) Uani 1 1 d .
H12A H 0.2007 -0.1040 0.6470 0.054 Uiso 1 1 calc R
C13A C 0.08861(16) 0.03963(16) 0.57962(14) 0.0365(4) Uani 1 1 d .
C14A C 0.09058(18) 0.13338(17) 0.51019(15) 0.0419(5) Uani 1 1 d .
H14A H 0.0184 0.1908 0.4965 0.050 Uiso 1 1 calc R
C15A C 0.19975(19) 0.14076(19) 0.46187(15) 0.0455(5) Uani 1 1 d .
H15A H 0.2015 0.2030 0.4152 0.055 Uiso 1 1 calc R
N21A N -0.24543(16) 0.00234(17) 0.72318(15) 0.0566(5) Uani 1 1 d .
C21A C -0.2432(2) 0.1048(2) 0.6827(2) 0.0726(8) Uani 1 1 d .
H21A H -0.3169 0.1694 0.6858 0.087 Uiso 1 1 calc R
C22A C -0.1382(2) 0.1220(2) 0.6361(2) 0.0661(7) Uani 1 1 d .
H22A H -0.1420 0.1962 0.6086 0.079 Uiso 1 1 calc R
C23A C -0.02746(17) 0.02793(16) 0.63076(14) 0.0378(4) Uani 1 1 d .
C24A C -0.02923(19) -0.07891(18) 0.67532(16) 0.0466(5) Uani 1 1 d .
H24A H 0.0432 -0.1446 0.6751 0.056 Uiso 1 1 calc R
C25A C -0.1387(2) -0.0877(2) 0.72007(17) 0.0524(6) Uani 1 1 d .
H25A H -0.1378 -0.1604 0.7496 0.063 Uiso 1 1 calc R
N11B N 0.24130(17) 0.94024(19) 0.07222(15) 0.0549(5) Uani 1 1 d .
H1N H 0.174(2) 0.9245(19) 0.0882(16) 0.050 Uiso 1 1 d .
C11B C 0.2314(2) 1.0479(3) 0.0422(2) 0.0713(8) Uani 1 1 d .
H11B H 0.1553 1.1077 0.0410 0.086 Uiso 1 1 calc R
C12B C 0.33172(19) 1.0729(2) 0.0127(2) 0.0655(7) Uani 1 1 d .
H12B H 0.3234 1.1495 -0.0094 0.079 Uiso 1 1 calc R
C13B C 0.44512(16) 0.98651(16) 0.01511(15) 0.0403(5) Uani 1 1 d .
C14B C 0.4507(2) 0.8761(2) 0.0456(2) 0.0751(9) Uani 1 1 d .
H14B H 0.5256 0.8143 0.0467 0.090 Uiso 1 1 calc R
C15B C 0.3470(2) 0.8545(2) 0.0747(2) 0.0748(8) Uani 1 1 d .
H15B H 0.3522 0.7787 0.0962 0.090 Uiso 1 1 calc R

loop_
_atom_site_aniso_label
_atom_site_aniso_U_11
_atom_site_aniso_U_22
_atom_site_aniso_U_33
_atom_site_aniso_U_23
_atom_site_aniso_U_13
_atom_site_aniso_U_12
O1W 0.1143(17) 0.0816(14) 0.133(2) 0.0172(14) -0.0679(16) -0.0551(13)
O2W 0.0423(9) 0.0547(10) 0.0808(14) 0.0087(10) -0.0108(9) -0.0197(8)
O11 0.0565(9) 0.0335(8) 0.0473(9) -0.0103(7) -0.0121(7) -0.0103(7)
O12 0.0476(8) 0.0297(7) 0.0388(9) -0.0007(6) -0.0065(7) -0.0117(6)
O13 0.0434(8) 0.0332(8) 0.0956(13) -0.0101(8) -0.0225(8) -0.0158(7)
O14 0.0409(8) 0.0336(8) 0.1052(14) -0.0044(8) -0.0303(8) -0.0148(7)
C11 0.0248(8) 0.0309(9) 0.0268(10) -0.0035(7) -0.0047(7) -0.0127(7)
C12 0.0294(9) 0.0333(10) 0.0325(10) -0.0038(8) -0.0080(8) -0.0125(8)
C13 0.0266(9) 0.0447(12) 0.0478(13) -0.0049(9) -0.0058(9) -0.0107(8)
C14 0.0303(10) 0.0561(13) 0.0619(15) -0.0023(11) -0.0026(10) -0.0252(10)
C15 0.0384(10) 0.0421(11) 0.0485(13) 0.0013(9) -0.0050(9) -0.0255(9)
C16 0.0306(9) 0.0322(10) 0.0322(10) -0.0019(8) -0.0061(8) -0.0164(8)
C17 0.0290(9) 0.0304(10) 0.0375(12) -0.0056(8) -0.0119(8) -0.0067(8)
C18 0.0373(10) 0.0315(10) 0.0332(11) 0.0016(8) -0.0063(8) -0.0193(8)
O21 0.0480(8) 0.0725(11) 0.0362(9) -0.0100(7) -0.0025(7) -0.0358(8)
O22 0.0465(8) 0.0642(10) 0.0423(9) -0.0162(8) -0.0091(7) -0.0279(8)
O23 0.0407(8) 0.0429(8) 0.0488(9) -0.0137(7) -0.0165(7) -0.0070(6)
O24 0.0426(7) 0.0327(7) 0.0565(10) -0.0118(6) -0.0123(7) -0.0156(6)
C21 0.0232(8) 0.0210(8) 0.0323(10) -0.0014(7) -0.0047(7) -0.0087(7)
C22 0.0258(8) 0.0218(8) 0.0373(11) -0.0023(7) -0.0072(8) -0.0089(7)
C23 0.0305(9) 0.0312(10) 0.0444(12) -0.0042(8) -0.0085(8) -0.0170(8)
C24 0.0288(9) 0.0389(11) 0.0453(12) -0.0047(9) -0.0009(8) -0.0203(8)
C25 0.0322(9) 0.0392(10) 0.0347(11) -0.0080(8) 0.0010(8) -0.0166(8)
C26 0.0292(9) 0.0250(9) 0.0345(11) -0.0026(7) -0.0062(8) -0.0126(7)
C27 0.0294(9) 0.0296(9) 0.0353(11) -0.0053(8) -0.0080(8) -0.0106(8)
C28 0.0307(9) 0.0337(10) 0.0276(10) -0.0043(8) -0.0008(8) -0.0152(8)
O31 0.0454(9) 0.1163(16) 0.0435(10) -0.0245(10) -0.0069(8) -0.0346(10)
O32 0.0539(10) 0.1383(18) 0.0511(11) -0.0417(11) 0.0081(8) -0.0521(11)
O33 0.0474(8) 0.0536(9) 0.0490(10) -0.0141(7) -0.0179(7) -0.0125(7)
O34 0.0534(8) 0.0462(9) 0.0463(9) -0.0107(7) -0.0046(7) -0.0265(7)
C31 0.0285(9) 0.0234(9) 0.0359(11) -0.0013(7) -0.0060(8) -0.0097(7)
C32 0.0301(9) 0.0244(9) 0.0369(11) -0.0021(7) -0.0067(8) -0.0102(7)
C33 0.0306(9) 0.0350(10) 0.0436(12) -0.0033(8) -0.0089(8) -0.0149(8)
C34 0.0289(9) 0.0403(11) 0.0481(13) -0.0043(9) -0.0015(9) -0.0180(8)
C35 0.0362(10) 0.0356(10) 0.0373(11) -0.0052(8) 0.0019(8) -0.0165(8)
C36 0.0320(9) 0.0303(9) 0.0334(11) -0.0007(8) -0.0052(8) -0.0145(8)
C37 0.0334(10) 0.0353(10) 0.0421(12) -0.0069(8) -0.0073(9) -0.0141(8)
C38 0.0353(10) 0.0423(11) 0.0291(11) -0.0048(8) 0.0005(8) -0.0195(9)
O41 0.0456(9) 0.0517(10) 0.0511(10) -0.0027(8) 0.0069(8) -0.0002(7)
O42 0.0483(9) 0.0676(11) 0.0421(10) 0.0090(8) -0.0080(8) -0.0074(8)
O43 0.0491(8) 0.0359(8) 0.0505(9) -0.0085(7) -0.0155(7) -0.0104(6)
O44 0.0443(8) 0.0387(8) 0.0404(9) -0.0007(6) -0.0082(7) -0.0160(6)
C41 0.0285(9) 0.0338(10) 0.0270(10) -0.0044(7) -0.0031(7) -0.0138(8)
C42 0.0332(9) 0.0324(10) 0.0286(10) -0.0066(7) -0.0029(8) -0.0142(8)
C43 0.0404(10) 0.0416(11) 0.0317(11) -0.0062(8) -0.0013(8) -0.0236(9)
C44 0.0313(10) 0.0531(12) 0.0387(12) -0.0115(9) -0.0002(8) -0.0227(9)
C45 0.0269(9) 0.0444(11) 0.0436(12) -0.0080(9) -0.0083(8) -0.0123(8)
C46 0.0309(9) 0.0345(10) 0.0328(11) -0.0043(8) -0.0084(8) -0.0129(8)
C47 0.0362(10) 0.0309(10) 0.0368(12) -0.0010(8) -0.0041(9) -0.0178(8)
C48 0.0288(9) 0.0362(11) 0.0435(13) -0.0032(9) -0.0145(9) -0.0105(8)
N11A 0.0383(9) 0.0501(11) 0.0523(12) -0.0081(9) -0.0023(9) -0.0228(9)
C11A 0.0363(11) 0.0406(12) 0.0662(16) -0.0081(11) -0.0105(11) -0.0094(9)
C12A 0.0364(10) 0.0371(11) 0.0543(14) 0.0008(10) -0.0100(10) -0.0125(9)
C13A 0.0372(10) 0.0316(10) 0.0409(12) -0.0061(8) -0.0088(9) -0.0137(8)
C14A 0.0399(11) 0.0363(11) 0.0473(13) -0.0010(9) -0.0125(9) -0.0144(9)
C15A 0.0498(12) 0.0440(12) 0.0440(13) 0.0007(10) -0.0106(10) -0.0236(10)
N21A 0.0385(10) 0.0638(13) 0.0595(13) 0.0043(10) -0.0074(9) -0.0230(9)
C21A 0.0367(12) 0.0559(15) 0.094(2) 0.0146(14) -0.0089(13) -0.0092(11)
C22A 0.0399(12) 0.0443(13) 0.087(2) 0.0145(13) -0.0068(12) -0.0114(10)
C23A 0.0352(10) 0.0342(10) 0.0418(12) -0.0021(8) -0.0106(9) -0.0125(8)
C24A 0.0410(11) 0.0399(11) 0.0556(14) 0.0041(10) -0.0160(10) -0.0158(9)
C25A 0.0505(13) 0.0491(13) 0.0573(15) 0.0079(11) -0.0143(11) -0.0263(11)
N11B 0.0429(10) 0.0771(15) 0.0587(13) -0.0172(11) -0.0082(9) -0.0343(11)
C11B 0.0391(12) 0.0718(18) 0.099(2) 0.0044(16) -0.0247(13) -0.0207(12)
C12B 0.0370(12) 0.0469(13) 0.102(2) 0.0099(13) -0.0238(13) -0.0127(10)
C13B 0.0317(10) 0.0335(10) 0.0532(13) -0.0090(9) -0.0098(9) -0.0095(8)
C14B 0.0408(12) 0.0349(13) 0.140(3) -0.0072(14) -0.0152(15) -0.0132(10)
C15B 0.0622(16) 0.0484(15) 0.117(3) -0.0086(15) -0.0130(16) -0.0321(13)

loop_
_atom_type_symbol
_atom_type_description
_atom_type_scat_dispersion_real
_atom_type_scat_dispersion_imag
_atom_type_scat_source
C C 0.0033 0.0016 'International Tables Vol C Tables 4.2.6.8 and 6.1.1.4'
H H 0.0000 0.0000 'International Tables Vol C Tables 4.2.6.8 and 6.1.1.4'
N N 0.0061 0.0033 'International Tables Vol C Tables 4.2.6.8 and 6.1.1.4'
O O 0.0106 0.0060 'International Tables Vol C Tables 4.2.6.8 and 6.1.1.4'

loop_
_geom_angle_atom_site_label_1
_geom_angle_atom_site_label_2
_geom_angle_atom_site_label_3
_geom_angle
_geom_angle_site_symmetry_3
C12 C11 C16 118.49(15) .
C12 C11 C21 119.24(15) .
C16 C11 C21 122.09(15) .
C13 C12 C11 120.70(17) .
C13 C12 C17 117.31(16) .
C11 C12 C17 121.89(15) .
C14 C13 C12 120.10(18) .
C15 C14 C13 119.57(17) .
C14 C15 C16 120.91(18) .
C15 C16 C11 120.09(17) .
C15 C16 C18 119.50(16) .
C11 C16 C18 120.41(14) .
O11 C17 O12 121.86(18) .
O11 C17 C12 121.01(18) .
O12 C17 C12 117.07(16) .
O14 C18 O13 122.27(18) .
O14 C18 C16 124.28(16) .
O13 C18 C16 113.45(15) .
C26 C21 C22 119.25(15) .
C26 C21 C11 117.35(14) .
C22 C21 C11 123.38(16) .
C21 C22 C23 119.24(17) .
C21 C22 C27 120.49(14) .
C23 C22 C27 120.18(15) .
C24 C23 C22 120.97(16) .
C23 C24 C25 120.30(16) .
C24 C25 C26 119.84(18) .
C21 C26 C25 120.35(16) .
C21 C26 C28 118.15(14) .
C25 C26 C28 121.50(16) .
O21 C27 O22 123.06(18) .
O21 C27 C22 124.46(16) .
O22 C27 C22 112.38(15) .
O24 C28 O23 122.91(16) .
O24 C28 C26 119.79(16) .
O23 C28 C26 117.27(15) .
C36 C31 C32 118.67(15) .
C36 C31 C41 118.96(15) .
C32 C31 C41 122.26(16) .
C33 C32 C31 119.47(17) .
C33 C32 C37 119.51(16) .
C31 C32 C37 121.01(15) .
C34 C33 C32 120.92(17) .
C33 C34 C35 120.26(17) .
C34 C35 C36 119.72(19) .
C31 C36 C35 120.94(17) .
C31 C36 C38 120.78(15) .
C35 C36 C38 118.21(17) .
O32 C37 O31 121.7(2) .
O32 C37 C32 125.03(17) .
O31 C37 C32 113.28(16) .
O34 C38 O33 123.25(18) .
O34 C38 C36 118.76(17) .
O33 C38 C36 117.98(17) .
C46 C41 C42 117.83(15) .
C46 C41 C31 121.15(15) .
C42 C41 C31 120.99(15) .
C43 C42 C41 120.69(16) .
C43 C42 C47 119.47(16) .
C41 C42 C47 119.84(15) .
C44 C43 C42 120.85(17) .
C43 C44 C45 119.36(16) .
C44 C45 C46 120.22(17) .
C45 C46 C41 120.90(16) .
C45 C46 C48 117.01(16) .
C41 C46 C48 122.02(15) .
O41 C47 O42 124.08(19) .
O41 C47 C42 123.16(18) .
O42 C47 C42 112.74(17) .
O43 C48 O44 121.91(18) .
O43 C48 C46 119.19(18) .
O44 C48 C46 118.90(17) .
C15A N11A C11A 122.54(18) .
N11A C11A C12A 119.60(19) .
C11A C12A C13A 120.24(19) .
C14A C13A C12A 117.72(17) .
C14A C13A C23A 120.71(17) .
C12A C13A C23A 121.57(17) .
C15A C14A C13A 119.69(18) .
N11A C15A C14A 120.16(19) .
C21A N21A C25A 116.72(18) .
N21A C21A C22A 124.0(2) .
C23A C22A C21A 119.3(2) .
C22A C23A C24A 116.88(18) .
C22A C23A C13A 122.08(18) .
C24A C23A C13A 121.04(17) .
C25A C24A C23A 119.74(19) .
N21A C25A C24A 123.3(2) .
C15B N11B C11B 121.2(2) .
N11B C11B C12B 120.5(2) .
C11B C12B C13B 120.9(2) .
C14B C13B C12B 116.24(19) .
C14B C13B C13B 122.5(2) 2_675
C12B C13B C13B 121.2(2) 2_675
C13B C14B C15B 121.0(2) .
N11B C15B C14B 120.1(2) .

loop_
_geom_bond_atom_site_label_1
_geom_bond_atom_site_label_2
_geom_bond_distance
_geom_bond_site_symmetry_2
O11 C17 1.222(2) .
O12 C17 1.291(2) .
O13 C18 1.312(2) .
O14 C18 1.201(2) .
C11 C12 1.396(2) .
C11 C16 1.400(2) .
C11 C21 1.502(2) .
C12 C13 1.389(2) .
C12 C17 1.510(3) .
C13 C14 1.382(3) .
C14 C15 1.381(3) .
C15 C16 1.385(2) .
C16 C18 1.495(2) .
O21 C27 1.203(2) .
O22 C27 1.328(2) .
O23 C28 1.266(2) .
O24 C28 1.240(2) .
C21 C26 1.396(3) .
C21 C22 1.398(2) .
C22 C23 1.397(2) .
C22 C27 1.495(3) .
C23 C24 1.371(3) .
C24 C25 1.376(3) .
C25 C26 1.396(2) .
C26 C28 1.515(2) .
O31 C37 1.316(2) .
O32 C37 1.193(2) .
O33 C38 1.280(2) .
O34 C38 1.232(2) .
C31 C36 1.393(3) .
C31 C32 1.410(2) .
C31 C41 1.506(2) .
C32 C33 1.395(2) .
C32 C37 1.489(3) .
C33 C34 1.373(3) .
C34 C35 1.383(3) .
C35 C36 1.393(2) .
C36 C38 1.504(3) .
O41 C47 1.198(2) .
O42 C47 1.308(2) .
O43 C48 1.232(2) .
O44 C48 1.286(2) .
C41 C46 1.397(2) .
C41 C42 1.401(2) .
C42 C43 1.388(2) .
C42 C47 1.499(2) .
C43 C44 1.376(3) .
C44 C45 1.385(3) .
C45 C46 1.394(2) .
C46 C48 1.508(3) .
N11A C15A 1.323(3) .
N11A C11A 1.336(3) .
C11A C12A 1.366(3) .
C12A C13A 1.397(3) .
C13A C14A 1.392(3) .
C13A C23A 1.482(3) .
C14A C15A 1.376(3) .
N21A C21A 1.320(3) .
N21A C25A 1.328(3) .
C21A C22A 1.378(3) .
C22A C23A 1.380(3) .
C23A C24A 1.382(3) .
C24A C25A 1.377(3) .
N11B C15B 1.306(3) .
N11B C11B 1.312(3) .
C11B C12B 1.361(3) .
C12B C13B 1.375(3) .
C13B C14B 1.361(3) .
C13B C13B 1.488(4) 2_675
C14B C15B 1.377(3) .
